data_2215665
loop_
_publ_author_name
'Dong, Jun-Ying'
'Huang, Peng-Mian'

_publ_section_title
;
 4,6-Dimorpholino-<i>N</i>-(2,4,4-trimethylpentan-2-yl)-1,3,5-triazin-2-amine
;
_journal_coeditor_code SJ2350
_journal_issue 10
_journal_name_full 'Acta Crystallographica Section E'
_journal_page_first o4028
_journal_page_last o4028
_journal_paper_doi 10.1107/S1600536807043462
_journal_volume 63
_journal_year 2007
_chemical_formula_iupac 'C19 H34 N6 O2'
_chemical_formula_moiety 'C19 H34 N6 O2'
_chemical_formula_sum 'C19 H34 N6 O2'
_chemical_formula_weight 378.52
_chemical_melting_point 432.0(10)
_chemical_name_systematic
;
4,6-Dimorpholino-N-(2,4,4-trimethylpentan-2-yl)-1,3,5-triazin-2-amine
;
_space_group_IT_number 14
_symmetry_cell_setting monoclinic
_symmetry_space_group_name_Hall '-P 2ybc'
_symmetry_space_group_name_H-M 'P 1 21/c 1'
_atom_sites_solution_hydrogens geom
_atom_sites_solution_primary direct
_atom_sites_solution_secondary difmap
_audit_creation_method SHELXL-97
_cell_angle_alpha 90.00
_cell_angle_beta 94.82(3)
_cell_angle_gamma 90.00
_cell_formula_units_Z 4
_cell_length_a 10.247(2)
_cell_length_b 16.718(3)
_cell_length_c 12.107(2)
_cell_measurement_reflns_used 5929
_cell_measurement_temperature 113(2)
_cell_measurement_theta_max 27.900
_cell_measurement_theta_min 2.082
_cell_volume 2066.7(7)
_computing_cell_refinement 'CrystalClear (Rigaku/MSC, 2005)'
_computing_data_collection 'CrystalClear (Rigaku/MSC, 2005)'
_computing_data_reduction 'CrystalClear (Rigaku/MSC, 2005)'
_computing_molecular_graphics 'SHELXTL (Bruker, 1997)'
_computing_publication_material 'SHELXTL (Bruker, 1997)'
_computing_structure_refinement 'SHELXL97 (Sheldrick, 1997)'
_computing_structure_solution 'SHELXS97 (Sheldrick, 1997)'
_diffrn_ambient_temperature 113(2)
_diffrn_measured_fraction_theta_full 0.998
_diffrn_measured_fraction_theta_max 0.998
_diffrn_measurement_device_type 'Rigaku Saturn CCD'
_diffrn_measurement_method '\w scans'
_diffrn_radiation_monochromator confocal
_diffrn_radiation_source 'rotating anode'
_diffrn_radiation_type MoK\a
_diffrn_radiation_wavelength 0.71073
_diffrn_reflns_av_R_equivalents 0.0335
_diffrn_reflns_av_sigmaI/netI 0.0228
_diffrn_reflns_limit_h_max 12
_diffrn_reflns_limit_h_min -12
_diffrn_reflns_limit_k_max 19
_diffrn_reflns_limit_k_min -18
_diffrn_reflns_limit_l_max 14
_diffrn_reflns_limit_l_min -14
_diffrn_reflns_number 20763
_diffrn_reflns_theta_full 25.02
_diffrn_reflns_theta_max 25.02
_diffrn_reflns_theta_min 2.08
_diffrn_standards_number 0
_exptl_absorpt_coefficient_mu 0.082
_exptl_absorpt_correction_T_max 0.998
_exptl_absorpt_correction_T_min 0.984
_exptl_absorpt_correction_type multi-scan
_exptl_absorpt_process_details '(CrystalClear; Rigaku/MSC, 2005)'
_exptl_crystal_colour colorless
_exptl_crystal_density_diffrn 1.217
_exptl_crystal_density_method 'not measured'
_exptl_crystal_description block
_exptl_crystal_F_000 824
_exptl_crystal_size_max 0.08
_exptl_crystal_size_mid 0.08
_exptl_crystal_size_min 0.02
_refine_diff_density_max 0.202
_refine_diff_density_min -0.272
_refine_ls_extinction_method none
_refine_ls_goodness_of_fit_ref 1.088
_refine_ls_hydrogen_treatment mixed
_refine_ls_matrix_type full
_refine_ls_number_parameters 253
_refine_ls_number_reflns 3641
_refine_ls_number_restraints 1
_refine_ls_restrained_S_all 1.088
_refine_ls_R_factor_all 0.0458
_refine_ls_R_factor_gt 0.0389
_refine_ls_shift/su_max <0.001
_refine_ls_shift/su_mean <0.001
_refine_ls_structure_factor_coef Fsqd
_refine_ls_weighting_details 'calc w=1/[\s^2^(Fo^2^)+(0.0648P)^2^+0.0832P] where P=(Fo^2^+2Fc^2^)/3'
_refine_ls_weighting_scheme calc
_refine_ls_wR_factor_gt 0.0983
_refine_ls_wR_factor_ref 0.1032
_reflns_number_gt 3159
_reflns_number_total 3641
_reflns_threshold_expression I>2\s(I)
_cod_data_source_file sj2350.cif
_cod_data_source_block I
_cod_depositor_comments
;
The following automatic conversions were performed:

'_chemical_melting_point' value '431-433 K ' was changed to
'432.0(10)' - the average value was taken and precision was
estimated.

Automatic conversion script
Id: cif_fix_values 1646 2011-03-28 12:23:43Z adriana 

The following automatic conversions were performed:

'_chemical_melting_point' value '431-433 K ' was changed to
'432.0(10)' - the average value was taken and precision was
estimated.

Automatic conversion script
Id: cif_fix_values 1715 2011-07-08 13:25:40Z adriana 
;
_cod_original_cell_volume 2066.6(7)
_cod_original_sg_symbol_H-M 'P 21/c'
_cod_database_code 2215665
_cod_database_fobs_code 2215665

loop_
_symmetry_equiv_pos_as_xyz
'x, y, z'
'-x, y+1/2, -z+1/2'
'-x, -y, -z'
'x, -y-1/2, z-1/2'

loop_
_atom_site_type_symbol
_atom_site_label
_atom_site_fract_x
_atom_site_fract_y
_atom_site_fract_z
_atom_site_U_iso_or_equiv
_atom_site_adp_type
_atom_site_calc_flag
_atom_site_refinement_flags
_atom_site_occupancy
O O1 0.82017(9) 0.02524(5) 0.97507(7) 0.0292(2) Uani d . 1
O O2 0.14099(9) 0.33956(6) 0.65039(9) 0.0375(3) Uani d . 1
N N1 0.55524(10) 0.20367(6) 0.72321(8) 0.0181(2) Uani d . 1
N N2 0.70950(10) 0.14783(6) 0.60724(8) 0.0173(2) Uani d . 1
N N3 0.54840(9) 0.24124(6) 0.53212(8) 0.0170(2) Uani d . 1
N N4 0.70730(10) 0.11069(6) 0.79018(8) 0.0203(2) Uani d . 1
N N5 0.40537(10) 0.29537(6) 0.64901(8) 0.0235(3) Uani d . 1
N N6 0.69655(10) 0.18699(6) 0.42305(8) 0.0173(2) Uani d D 1
C C1 0.65477(11) 0.15522(7) 0.70307(9) 0.0166(3) Uani d . 1
C C2 0.65151(11) 0.19201(7) 0.52442(9) 0.0156(3) Uani d . 1
C C3 0.50656(11) 0.24526(7) 0.63360(9) 0.0165(3) Uani d . 1
C C4 0.63464(13) 0.09771(7) 0.88701(10) 0.0218(3) Uani d . 1
H H4A 0.5807 0.0502 0.8762 0.026 Uiso calc R 1
H H4B 0.5775 0.1429 0.8968 0.026 Uiso calc R 1
C C5 0.72851(14) 0.08778(8) 0.98842(10) 0.0273(3) Uani d . 1
H H5A 0.7754 0.1375 1.0033 0.033 Uiso calc R 1
H H5B 0.6796 0.0760 1.0517 0.033 Uiso calc R 1
C C6 0.89372(13) 0.04203(8) 0.88310(11) 0.0275(3) Uani d . 1
H H6A 0.9564 -0.0007 0.8754 0.033 Uiso calc R 1
H H6B 0.9423 0.0913 0.8971 0.033 Uiso calc R 1
C C7 0.80720(12) 0.05017(7) 0.77602(10) 0.0227(3) Uani d . 1
H H7A 0.8596 0.0657 0.7165 0.027 Uiso calc R 1
H H7B 0.7659 -0.0007 0.7568 0.027 Uiso calc R 1
C C8 0.34451(13) 0.30169(8) 0.75292(11) 0.0275(3) Uani d . 1
H H8A 0.3591 0.3547 0.7840 0.033 Uiso calc R 1
H H8B 0.3832 0.2630 0.8056 0.033 Uiso calc R 1
C C9 0.19977(14) 0.28629(9) 0.73206(13) 0.0362(4) Uani d . 1
H H9A 0.1857 0.2315 0.7073 0.043 Uiso calc R 1
H H9B 0.1584 0.2930 0.8006 0.043 Uiso calc R 1
C C10 0.19844(13) 0.32924(9) 0.54852(12) 0.0308(3) Uani d . 1
H H10A 0.1570 0.3654 0.4936 0.037 Uiso calc R 1
H H10B 0.1828 0.2750 0.5222 0.037 Uiso calc R 1
C C11 0.34334(12) 0.34494(8) 0.56048(10) 0.0233(3) Uani d . 1
H H11A 0.3806 0.3328 0.4913 0.028 Uiso calc R 1
H H11B 0.3594 0.4010 0.5775 0.028 Uiso calc R 1
C C12 0.81655(11) 0.14606(7) 0.39230(10) 0.0191(3) Uani d . 1
C C13 0.82342(13) 0.16201(8) 0.26896(10) 0.0254(3) Uani d . 1
H H13A 0.7446 0.1432 0.2287 0.038 Uiso calc R 1
H H13B 0.8974 0.1344 0.2435 0.038 Uiso calc R 1
H H13C 0.8325 0.2184 0.2569 0.038 Uiso calc R 1
C C14 0.93531(12) 0.18489(8) 0.45587(11) 0.0267(3) Uani d . 1
H H14A 0.9350 0.2413 0.4411 0.040 Uiso calc R 1
H H14B 1.0141 0.1616 0.4326 0.040 Uiso calc R 1
H H14C 0.9314 0.1762 0.5339 0.040 Uiso calc R 1
C C15 0.81944(12) 0.05571(7) 0.42141(10) 0.0195(3) Uani d . 1
H H15A 0.9057 0.0364 0.4071 0.023 Uiso calc R 1
H H15B 0.8142 0.0521 0.5009 0.023 Uiso calc R 1
C C16 0.71964(12) -0.00559(7) 0.36787(10) 0.0236(3) Uani d . 1
C C17 0.71755(15) -0.07566(8) 0.44923(12) 0.0337(3) Uani d . 1
H H17A 0.6604 -0.1167 0.4178 0.051 Uiso calc R 1
H H17B 0.6864 -0.0574 0.5174 0.051 Uiso calc R 1
H H17C 0.8045 -0.0968 0.4634 0.051 Uiso calc R 1
C C18 0.76316(15) -0.03851(8) 0.25880(11) 0.0345(4) Uani d . 1
H H18A 0.7000 -0.0767 0.2284 0.052 Uiso calc R 1
H H18B 0.8468 -0.0641 0.2724 0.052 Uiso calc R 1
H H18C 0.7700 0.0046 0.2072 0.052 Uiso calc R 1
C C19 0.58034(13) 0.02736(8) 0.34862(12) 0.0323(3) Uani d . 1
H H19A 0.5780 0.0686 0.2933 0.048 Uiso calc R 1
H H19B 0.5539 0.0492 0.4166 0.048 Uiso calc R 1
H H19C 0.5217 -0.0150 0.3239 0.048 Uiso calc R 1
H H6C 0.6524(12) 0.2176(7) 0.3734(9) 0.022(3) Uiso d D 1

loop_
_atom_site_aniso_label
_atom_site_aniso_U_11
_atom_site_aniso_U_22
_atom_site_aniso_U_33
_atom_site_aniso_U_12
_atom_site_aniso_U_13
_atom_site_aniso_U_23
O1 0.0367(5) 0.0304(5) 0.0197(5) 0.0065(4) -0.0024(4) 0.0063(4)
O2 0.0223(5) 0.0435(6) 0.0477(7) 0.0075(4) 0.0092(5) 0.0084(5)
N1 0.0206(5) 0.0188(5) 0.0151(5) 0.0024(4) 0.0018(4) 0.0003(4)
N2 0.0190(5) 0.0187(5) 0.0142(5) 0.0010(4) 0.0009(4) 0.0005(4)
N3 0.0170(5) 0.0180(5) 0.0161(5) 0.0004(4) 0.0014(4) 0.0006(4)
N4 0.0236(6) 0.0220(5) 0.0152(5) 0.0047(4) 0.0016(4) 0.0023(4)
N5 0.0224(6) 0.0300(6) 0.0186(6) 0.0097(5) 0.0054(4) 0.0041(4)
N6 0.0194(5) 0.0192(5) 0.0134(5) 0.0038(4) 0.0022(4) 0.0024(4)
C1 0.0186(6) 0.0163(6) 0.0148(6) -0.0019(5) -0.0004(5) -0.0009(5)
C2 0.0160(6) 0.0149(6) 0.0157(6) -0.0029(5) 0.0004(5) -0.0005(5)
C3 0.0161(6) 0.0170(6) 0.0165(6) -0.0018(5) 0.0013(5) -0.0008(5)
C4 0.0286(7) 0.0219(7) 0.0152(6) 0.0022(5) 0.0041(5) 0.0010(5)
C5 0.0391(8) 0.0251(7) 0.0171(7) 0.0033(6) -0.0005(6) -0.0001(5)
C6 0.0266(7) 0.0298(7) 0.0253(7) 0.0025(6) -0.0018(6) 0.0052(6)
C7 0.0244(7) 0.0234(7) 0.0203(7) 0.0051(5) 0.0010(5) 0.0010(5)
C8 0.0304(7) 0.0301(7) 0.0235(7) 0.0097(6) 0.0103(6) 0.0011(6)
C9 0.0323(8) 0.0360(8) 0.0425(9) 0.0045(6) 0.0165(7) 0.0083(7)
C10 0.0254(7) 0.0312(8) 0.0348(8) 0.0023(6) -0.0029(6) -0.0010(6)
C11 0.0239(7) 0.0227(7) 0.0234(7) 0.0063(5) 0.0021(5) 0.0031(5)
C12 0.0177(6) 0.0215(6) 0.0185(6) 0.0022(5) 0.0042(5) 0.0006(5)
C13 0.0288(7) 0.0270(7) 0.0216(7) 0.0064(6) 0.0092(6) 0.0039(5)
C14 0.0219(7) 0.0275(7) 0.0310(8) -0.0024(5) 0.0045(6) -0.0004(6)
C15 0.0191(6) 0.0221(7) 0.0174(6) 0.0055(5) 0.0019(5) 0.0013(5)
C16 0.0254(7) 0.0208(7) 0.0244(7) 0.0017(5) 0.0007(5) -0.0013(5)
C17 0.0368(8) 0.0246(7) 0.0401(9) -0.0019(6) 0.0057(7) 0.0036(6)
C18 0.0476(9) 0.0275(8) 0.0275(8) 0.0046(7) -0.0013(7) -0.0063(6)
C19 0.0253(7) 0.0275(8) 0.0428(9) -0.0029(6) -0.0048(6) -0.0058(6)

loop_
_atom_type_symbol
_atom_type_description
_atom_type_scat_dispersion_real
_atom_type_scat_dispersion_imag
_atom_type_scat_source
C C 0.0033 0.0016 'International Tables Vol C Tables 4.2.6.8 and 6.1.1.4'
H H 0.0000 0.0000 'International Tables Vol C Tables 4.2.6.8 and 6.1.1.4'
N N 0.0061 0.0033 'International Tables Vol C Tables 4.2.6.8 and 6.1.1.4'
O O 0.0106 0.0060 'International Tables Vol C Tables 4.2.6.8 and 6.1.1.4'

loop_
_geom_angle_atom_site_label_1
_geom_angle_atom_site_label_2
_geom_angle_atom_site_label_3
_geom_angle
C5 O1 C6 109.97(9)
C10 O2 C9 110.15(10)
C1 N1 C3 113.63(10)
C1 N2 C2 113.95(10)
C3 N3 C2 114.07(10)
C1 N4 C4 120.55(10)
C1 N4 C7 121.50(10)
C4 N4 C7 113.71(10)
C3 N5 C8 123.48(10)
C3 N5 C11 122.71(10)
C8 N5 C11 113.74(10)
C2 N6 C12 127.71(10)
C2 N6 H6C 112.8(8)
C12 N6 H6C 119.0(8)
N2 C1 N1 126.51(11)
N2 C1 N4 116.99(10)
N1 C1 N4 116.47(10)
N2 C2 N3 125.73(10)
N2 C2 N6 118.76(10)
N3 C2 N6 115.50(10)
N3 C3 N1 126.02(11)
N3 C3 N5 117.71(11)
N1 C3 N5 116.27(10)
N4 C4 C5 109.77(11)
N4 C4 H4A 109.7
C5 C4 H4A 109.7
N4 C4 H4B 109.7
C5 C4 H4B 109.7
H4A C4 H4B 108.2
O1 C5 C4 111.79(10)
O1 C5 H5A 109.3
C4 C5 H5A 109.3
O1 C5 H5B 109.3
C4 C5 H5B 109.3
H5A C5 H5B 107.9
O1 C6 C7 112.15(11)
O1 C6 H6A 109.2
C7 C6 H6A 109.2
O1 C6 H6B 109.2
C7 C6 H6B 109.2
H6A C6 H6B 107.9
N4 C7 C6 109.13(10)
N4 C7 H7A 109.9
C6 C7 H7A 109.9
N4 C7 H7B 109.9
C6 C7 H7B 109.9
H7A C7 H7B 108.3
N5 C8 C9 109.31(12)
N5 C8 H8A 109.8
C9 C8 H8A 109.8
N5 C8 H8B 109.8
C9 C8 H8B 109.8
H8A C8 H8B 108.3
O2 C9 C8 111.24(11)
O2 C9 H9A 109.4
C8 C9 H9A 109.4
O2 C9 H9B 109.4
C8 C9 H9B 109.4
H9A C9 H9B 108.0
O2 C10 C11 111.91(11)
O2 C10 H10A 109.2
C11 C10 H10A 109.2
O2 C10 H10B 109.2
C11 C10 H10B 109.2
H10A C10 H10B 107.9
N5 C11 C10 109.74(11)
N5 C11 H11A 109.7
C10 C11 H11A 109.7
N5 C11 H11B 109.7
C10 C11 H11B 109.7
H11A C11 H11B 108.2
N6 C12 C13 105.85(10)
N6 C12 C14 108.64(10)
C13 C12 C14 108.58(10)
N6 C12 C15 113.14(9)
C13 C12 C15 113.04(10)
C14 C12 C15 107.45(10)
C12 C13 H13A 109.5
C12 C13 H13B 109.5
H13A C13 H13B 109.5
C12 C13 H13C 109.5
H13A C13 H13C 109.5
H13B C13 H13C 109.5
C12 C14 H14A 109.5
C12 C14 H14B 109.5
H14A C14 H14B 109.5
C12 C14 H14C 109.5
H14A C14 H14C 109.5
H14B C14 H14C 109.5
C16 C15 C12 123.32(10)
C16 C15 H15A 106.5
C12 C15 H15A 106.5
C16 C15 H15B 106.5
C12 C15 H15B 106.5
H15A C15 H15B 106.5
C19 C16 C18 109.50(11)
C19 C16 C17 108.06(11)
C18 C16 C17 107.49(11)
C19 C16 C15 113.57(10)
C18 C16 C15 111.62(11)
C17 C16 C15 106.32(11)
C16 C17 H17A 109.5
C16 C17 H17B 109.5
H17A C17 H17B 109.5
C16 C17 H17C 109.5
H17A C17 H17C 109.5
H17B C17 H17C 109.5
C16 C18 H18A 109.5
C16 C18 H18B 109.5
H18A C18 H18B 109.5
C16 C18 H18C 109.5
H18A C18 H18C 109.5
H18B C18 H18C 109.5
C16 C19 H19A 109.5
C16 C19 H19B 109.5
H19A C19 H19B 109.5
C16 C19 H19C 109.5
H19A C19 H19C 109.5
H19B C19 H19C 109.5

loop_
_geom_bond_atom_site_label_1
_geom_bond_atom_site_label_2
_geom_bond_distance
O1 C5 1.4237(16)
O1 C6 1.4239(16)
O2 C10 1.4211(17)
O2 C9 1.4259(17)
N1 C1 1.3407(15)
N1 C3 1.3484(15)
N2 C1 1.3360(15)
N2 C2 1.3430(15)
N3 C3 1.3366(15)
N3 C2 1.3487(15)
N4 C1 1.3641(15)
N4 C4 1.4569(15)
N4 C7 1.4596(16)
N5 C3 1.3580(16)
N5 C8 1.4541(16)
N5 C11 1.4577(16)
N6 C2 1.3496(15)
N6 C12 1.4818(15)
N6 H6C 0.885(8)
C4 C5 1.5039(18)
C4 H4A 0.9700
C4 H4B 0.9700
C5 H5A 0.9700
C5 H5B 0.9700
C6 C7 1.5138(18)
C6 H6A 0.9700
C6 H6B 0.9700
C7 H7A 0.9700
C7 H7B 0.9700
C8 C9 1.506(2)
C8 H8A 0.9700
C8 H8B 0.9700
C9 H9A 0.9700
C9 H9B 0.9700
C10 C11 1.5027(18)
C10 H10A 0.9700
C10 H10B 0.9700
C11 H11A 0.9700
C11 H11B 0.9700
C12 C13 1.5243(17)
C12 C14 1.5287(18)
C12 C15 1.5508(17)
C13 H13A 0.9600
C13 H13B 0.9600
C13 H13C 0.9600
C14 H14A 0.9600
C14 H14B 0.9600
C14 H14C 0.9600
C15 C16 1.5507(18)
C15 H15A 0.9700
C15 H15B 0.9700
C16 C19 1.5295(18)
C16 C18 1.5311(18)
C16 C17 1.5318(18)
C17 H17A 0.9600
C17 H17B 0.9600
C17 H17C 0.9600
C18 H18A 0.9600
C18 H18B 0.9600
C18 H18C 0.9600
C19 H19A 0.9600
C19 H19B 0.9600
C19 H19C 0.9600

loop_
_geom_hbond_atom_site_label_D
_geom_hbond_atom_site_label_H
_geom_hbond_atom_site_label_A
_geom_hbond_site_symmetry_A
_geom_hbond_distance_DH
_geom_hbond_distance_HA
_geom_hbond_distance_DA
_geom_hbond_angle_DHA
N6 H6C N1 4_565 0.885(8) 2.392(9) 3.2715(15) 172.4(11)

loop_
_geom_torsion_atom_site_label_1
_geom_torsion_atom_site_label_2
_geom_torsion_atom_site_label_3
_geom_torsion_atom_site_label_4
_geom_torsion
C2 N2 C1 N1 -3.13(17)
C2 N2 C1 N4 178.72(10)
C3 N1 C1 N2 2.64(16)
C3 N1 C1 N4 -179.21(10)
C4 N4 C1 N2 -163.16(10)
C7 N4 C1 N2 -7.73(16)
C4 N4 C1 N1 18.50(16)
C7 N4 C1 N1 173.93(10)
C1 N2 C2 N3 0.82(16)
C1 N2 C2 N6 -177.92(10)
C3 N3 C2 N2 1.58(16)
C3 N3 C2 N6 -179.64(10)
C12 N6 C2 N2 -9.04(17)
C12 N6 C2 N3 172.09(10)
C2 N3 C3 N1 -2.16(16)
C2 N3 C3 N5 178.14(10)
C1 N1 C3 N3 0.26(16)
C1 N1 C3 N5 179.96(10)
C8 N5 C3 N3 175.78(11)
C11 N5 C3 N3 -0.96(17)
C8 N5 C3 N1 -3.95(17)
C11 N5 C3 N1 179.31(11)
C1 N4 C4 C5 -150.20(11)
C7 N4 C4 C5 52.59(13)
C6 O1 C5 C4 59.52(14)
N4 C4 C5 O1 -55.56(14)
C5 O1 C6 C7 -59.49(14)
C1 N4 C7 C6 150.99(11)
C4 N4 C7 C6 -52.03(14)
O1 C6 C7 N4 55.05(14)
C3 N5 C8 C9 -124.15(13)
C11 N5 C8 C9 52.85(15)
C10 O2 C9 C8 60.37(15)
N5 C8 C9 O2 -56.35(15)
C9 O2 C10 C11 -59.46(15)
C3 N5 C11 C10 125.17(13)
C8 N5 C11 C10 -51.86(15)
O2 C10 C11 N5 54.40(14)
C2 N6 C12 C13 -177.64(11)
C2 N6 C12 C14 -61.20(15)
C2 N6 C12 C15 58.04(15)
N6 C12 C15 C16 63.93(15)
C13 C12 C15 C16 -56.37(15)
C14 C12 C15 C16 -176.15(11)
C12 C15 C16 C19 -37.84(16)
C12 C15 C16 C18 86.53(14)
C12 C15 C16 C17 -156.54(11)

loop_
_cod_related_entry_id
_cod_related_entry_database
_cod_related_entry_code
1 ChemSpider 21123258
